data_4104425
loop_
_publ_author_name
'Thomas S. Teets'
'Daniel G. Nocera'

_publ_section_title
;
 Halogen Photoreductive Elimination from Gold(III) Centers
;
_journal_name_full 'Journal of the American Chemical Society'
_journal_page_first 7411
_journal_page_last 7420
_journal_paper_doi 10.1021/ja9009937
_journal_volume 131
_journal_year 2009
_chemical_formula_sum 'C26 H24 Au2 Br6 Cl2 P2'
_chemical_formula_weight 1342.69
_chemical_name_common dppmAu2Br6
_chemical_name_systematic
; 
 ? 
;
_space_group_IT_number 2
_symmetry_cell_setting triclinic
_symmetry_space_group_name_Hall '-P 1'
_symmetry_space_group_name_H-M 'P -1'
_atom_sites_solution_hydrogens geom
_atom_sites_solution_primary direct
_atom_sites_solution_secondary difmap
_audit_creation_method SHELXL-97
_cell_angle_alpha 73.373(2)
_cell_angle_beta 79.170(2)
_cell_angle_gamma 68.124(2)
_cell_formula_units_Z 2
_cell_length_a 11.2927(12)
_cell_length_b 12.2466(13)
_cell_length_c 15.2241(15)
_cell_measurement_temperature 100(2)
_cell_volume 1864.3(3)
_computing_structure_refinement 'SHELXL-97 (Sheldrick, 2008)'
_computing_structure_solution 'SHELXS-97 (Sheldrick, 2008)'
_diffrn_ambient_temperature 100(2)
_diffrn_measured_fraction_theta_full 0.981
_diffrn_measured_fraction_theta_max 0.981
_diffrn_radiation_monochromator graphite
_diffrn_radiation_source 'fine-focus sealed tube'
_diffrn_radiation_type MoK\a
_diffrn_radiation_wavelength 0.71073
_diffrn_reflns_av_R_equivalents 0.0493
_diffrn_reflns_av_sigmaI/netI 0.0495
_diffrn_reflns_limit_h_max 16
_diffrn_reflns_limit_h_min -16
_diffrn_reflns_limit_k_max 17
_diffrn_reflns_limit_k_min -17
_diffrn_reflns_limit_l_max 21
_diffrn_reflns_limit_l_min -21
_diffrn_reflns_number 42049
_diffrn_reflns_theta_full 30.50
_diffrn_reflns_theta_max 30.50
_diffrn_reflns_theta_min 1.84
_exptl_absorpt_coefficient_mu 14.535
_exptl_absorpt_correction_T_max 0.1219
_exptl_absorpt_correction_T_min 0.0974
_exptl_absorpt_correction_type multi-scan
_exptl_absorpt_process_details sadabs
_exptl_crystal_colour red
_exptl_crystal_density_diffrn 2.392
_exptl_crystal_description block
_exptl_crystal_F_000 1224
_exptl_crystal_size_max 0.30
_exptl_crystal_size_mid 0.30
_exptl_crystal_size_min 0.25
_refine_diff_density_max 3.900
_refine_diff_density_min -2.977
_refine_diff_density_rms 0.269
_refine_ls_extinction_method none
_refine_ls_goodness_of_fit_ref 1.021
_refine_ls_hydrogen_treatment noref
_refine_ls_matrix_type full
_refine_ls_number_parameters 399
_refine_ls_number_reflns 11157
_refine_ls_number_restraints 40
_refine_ls_restrained_S_all 1.022
_refine_ls_R_factor_all 0.0658
_refine_ls_R_factor_gt 0.0408
_refine_ls_shift/su_max 0.002
_refine_ls_shift/su_mean 0.000
_refine_ls_structure_factor_coef Fsqd
_refine_ls_weighting_details 'calc w=1/[\s^2^(Fo^2^)+(0.0610P)^2^+11.1287P] where P=(Fo^2^+2Fc^2^)/3'
_refine_ls_weighting_scheme calc
_refine_ls_wR_factor_gt 0.1042
_refine_ls_wR_factor_ref 0.1189
_reflns_number_gt 8438
_reflns_number_total 11157
_reflns_threshold_expression >2sigma(I)
_cod_data_source_file ja9009937_si_002.cif
_cod_data_source_block a
_cod_database_code 4104425

loop_
_symmetry_equiv_pos_as_xyz
'x, y, z'
'-x, -y, -z'

loop_
_atom_site_label
_atom_site_type_symbol
_atom_site_fract_x
_atom_site_fract_y
_atom_site_fract_z
_atom_site_U_iso_or_equiv
_atom_site_adp_type
_atom_site_occupancy
_atom_site_symmetry_multiplicity
_atom_site_calc_flag
_atom_site_refinement_flags
_atom_site_disorder_assembly
_atom_site_disorder_group
Au1 Au 1.28644(2) 0.27544(2) -0.887483(17) 0.01781(7) Uani 1 1 d . . .
Au2 Au 1.00433(3) 0.19221(3) -0.497995(18) 0.02528(7) Uani 1 1 d D . .
Br3 Br 1.19342(6) 0.36082(6) -1.03376(4) 0.02329(14) Uani 1 1 d . . .
Br2 Br 1.43079(6) 0.39387(6) -0.94201(5) 0.02466(14) Uani 1 1 d . . .
Br1 Br 1.40353(7) 0.16929(7) -0.75212(5) 0.03258(17) Uani 1 1 d . . .
P1 P 1.16403(15) 0.14935(14) -0.83190(11) 0.0161(3) Uani 1 1 d . A .
Br4 Br 1.21625(16) 0.04250(19) -0.49898(10) 0.0354(5) Uani 0.527(3) 1 d PDU A 1
Br5 Br 0.9970(5) 0.1339(6) -0.3277(3) 0.0270(9) Uani 0.527(3) 1 d PDU A 1
Br6 Br 0.78271(16) 0.32738(15) -0.48074(10) 0.0377(5) Uani 0.527(3) 1 d PDU A 1
Br4A Br 1.1684(2) 0.00136(16) -0.50133(11) 0.0344(5) Uani 0.473(3) 1 d PDU A 2
Br5A Br 0.9861(7) 0.1437(8) -0.3298(4) 0.0507(18) Uani 0.473(3) 1 d PDU A 2
Br6A Br 0.8581(2) 0.4000(2) -0.50442(14) 0.0647(10) Uani 0.473(3) 1 d PDU A 2
P2 P 1.00839(16) 0.25658(15) -0.65845(12) 0.0201(3) Uani 1 1 d D A .
C1 C 1.1144(6) 0.1306(6) -0.7078(4) 0.0186(12) Uani 1 1 d . . .
H1A H 1.0732 0.0679 -0.6899 0.022 Uiso 1 1 calc R A .
H1B H 1.1939 0.0961 -0.6761 0.022 Uiso 1 1 calc R . .
C16 C 0.9381(6) 0.2962(6) -0.9153(4) 0.0184(12) Uani 1 1 d . A .
H16 H 0.9571 0.3633 -0.9102 0.022 Uiso 1 1 calc R . .
C12 C 0.9970(6) 0.0788(6) -0.8963(5) 0.0212(13) Uani 1 1 d . A .
H12 H 1.0550 -0.0014 -0.8779 0.025 Uiso 1 1 calc R . .
C11 C 1.0240(6) 0.1791(6) -0.8880(4) 0.0168(11) Uani 1 1 d . . .
C21 C 1.2747(6) 0.0025(5) -0.8443(4) 0.0173(11) Uani 1 1 d . . .
C31 C 0.8534(6) 0.3018(6) -0.6971(4) 0.0194(12) Uani 1 1 d . . .
C15 C 0.8261(6) 0.3148(6) -0.9496(5) 0.0237(13) Uani 1 1 d . . .
H15 H 0.7674 0.3947 -0.9672 0.028 Uiso 1 1 calc R A .
C14 C 0.7987(7) 0.2171(8) -0.9587(5) 0.0301(16) Uani 1 1 d . A .
H14 H 0.7216 0.2303 -0.9830 0.036 Uiso 1 1 calc R . .
C13 C 0.8838(7) 0.1002(7) -0.9321(5) 0.0273(15) Uani 1 1 d . . .
H13 H 0.8643 0.0339 -0.9384 0.033 Uiso 1 1 calc R A .
C22 C 1.3277(6) -0.0088(6) -0.9328(5) 0.0233(13) Uani 1 1 d . A .
H22 H 1.3048 0.0593 -0.9834 0.028 Uiso 1 1 calc R . .
C36 C 0.7729(7) 0.4226(7) -0.7131(5) 0.0269(14) Uani 1 1 d . A .
H36 H 0.8012 0.4838 -0.7071 0.032 Uiso 1 1 calc R . .
C42 C 1.0418(7) 0.4633(7) -0.7796(5) 0.0280(15) Uani 1 1 d . A .
H42 H 0.9846 0.4590 -0.8159 0.034 Uiso 1 1 calc R . .
C32 C 0.8094(7) 0.2124(7) -0.7045(5) 0.0252(14) Uani 1 1 d . A .
H32 H 0.8633 0.1299 -0.6922 0.030 Uiso 1 1 calc R . .
C26 C 1.3094(7) -0.0980(7) -0.7706(5) 0.0286(15) Uani 1 1 d . A .
H26 H 1.2746 -0.0911 -0.7097 0.034 Uiso 1 1 calc R . .
C41 C 1.0710(7) 0.3795(6) -0.6966(5) 0.0277(15) Uani 1 1 d . . .
C23 C 1.4129(6) -0.1178(6) -0.9477(5) 0.0237(13) Uani 1 1 d . . .
H23 H 1.4487 -0.1252 -1.0083 0.028 Uiso 1 1 calc R A .
C24 C 1.4462(7) -0.2167(7) -0.8735(5) 0.0304(16) Uani 1 1 d . A .
H24 H 1.5059 -0.2918 -0.8835 0.036 Uiso 1 1 calc R . .
C35 C 0.6492(7) 0.4519(7) -0.7383(5) 0.0338(17) Uani 1 1 d . . .
H35 H 0.5937 0.5338 -0.7493 0.041 Uiso 1 1 calc R A .
C33 C 0.6878(7) 0.2440(8) -0.7296(6) 0.0337(17) Uani 1 1 d . . .
H33 H 0.6589 0.1828 -0.7349 0.040 Uiso 1 1 calc R A .
C43 C 1.0966(8) 0.5544(8) -0.8096(6) 0.0383(19) Uani 1 1 d . . .
H43 H 1.0765 0.6122 -0.8663 0.046 Uiso 1 1 calc R A .
C25 C 1.3940(8) -0.2075(7) -0.7857(5) 0.0343(18) Uani 1 1 d . . .
H25 H 1.4161 -0.2764 -0.7356 0.041 Uiso 1 1 calc R A .
C34 C 0.6068(7) 0.3639(8) -0.7475(5) 0.0330(17) Uani 1 1 d . A .
H34 H 0.5235 0.3849 -0.7656 0.040 Uiso 1 1 calc R . .
C44 C 1.1804(10) 0.5602(8) -0.7568(8) 0.051(3) Uani 1 1 d . A .
H44 H 1.2168 0.6228 -0.7771 0.061 Uiso 1 1 calc R . .
C46 C 1.1571(9) 0.3860(8) -0.6441(7) 0.044(2) Uani 1 1 d . A .
H46 H 1.1783 0.3288 -0.5873 0.053 Uiso 1 1 calc R . .
C45 C 1.2108(11) 0.4771(9) -0.6763(9) 0.059(3) Uani 1 1 d . . .
H45 H 1.2698 0.4812 -0.6413 0.070 Uiso 1 1 calc R A .
C1S C 0.386(2) 0.3013(16) -0.4251(13) 0.114(7) Uani 0.496(7) 1 d PDU B 1
H1S1 H 0.3938 0.2513 -0.3612 0.137 Uiso 0.496(7) 1 calc PR B 1
H1S2 H 0.2947 0.3443 -0.4364 0.137 Uiso 0.496(7) 1 calc PR B 1
Cl1 Cl 0.4911(10) 0.4121(9) -0.4598(7) 0.153(5) Uani 0.496(7) 1 d PDU . 1
Cl2 Cl 0.4845(8) 0.2107(9) -0.5175(5) 0.121(4) Uani 0.496(7) 1 d PDU B 1
C2S C 0.322(3) 0.1920(18) -0.3330(11) 0.112(8) Uani 0.504(7) 1 d PDU B 2
H2S1 H 0.4056 0.2054 -0.3469 0.135 Uiso 0.504(7) 1 calc PR B 2
H2S2 H 0.3280 0.1210 -0.3546 0.135 Uiso 0.504(7) 1 calc PR B 2
Cl3 Cl 0.1781(8) 0.3393(7) -0.3813(5) 0.090(3) Uani 0.504(7) 1 d PDU B 2
Cl4 Cl 0.2558(10) 0.1801(14) -0.2007(6) 0.154(5) Uani 0.504(7) 1 d PDU B 2

loop_
_atom_site_aniso_label
_atom_site_aniso_U_11
_atom_site_aniso_U_22
_atom_site_aniso_U_33
_atom_site_aniso_U_23
_atom_site_aniso_U_13
_atom_site_aniso_U_12
Au1 0.01324(11) 0.01746(12) 0.02231(12) -0.00364(9) -0.00191(8) -0.00537(9)
Au2 0.02475(14) 0.03015(15) 0.01964(13) -0.01030(10) -0.00472(10) -0.00328(11)
Br3 0.0226(3) 0.0275(3) 0.0197(3) -0.0009(2) -0.0013(2) -0.0122(3)
Br2 0.0160(3) 0.0232(3) 0.0350(4) -0.0043(3) -0.0012(3) -0.0093(2)
Br1 0.0260(4) 0.0361(4) 0.0367(4) 0.0052(3) -0.0158(3) -0.0159(3)
P1 0.0132(7) 0.0158(7) 0.0180(7) -0.0029(6) -0.0020(6) -0.0039(6)
Br4 0.0248(8) 0.0457(10) 0.0178(7) 0.0003(6) -0.0039(5) 0.0032(7)
Br5 0.0334(14) 0.0293(15) 0.0180(18) -0.0069(11) -0.0079(12) -0.0066(11)
Br6 0.0343(8) 0.0411(9) 0.0233(7) -0.0131(6) -0.0016(6) 0.0067(7)
Br4A 0.0514(12) 0.0254(8) 0.0177(7) -0.0004(6) -0.0082(7) -0.0045(8)
Br5A 0.081(4) 0.056(4) 0.023(3) -0.020(2) 0.019(2) -0.037(3)
Br6A 0.0677(16) 0.0627(15) 0.0344(11) -0.0316(10) -0.0134(10) 0.0295(12)
P2 0.0183(8) 0.0204(8) 0.0195(8) -0.0070(6) -0.0043(6) -0.0014(6)
C1 0.019(3) 0.022(3) 0.013(3) -0.005(2) -0.002(2) -0.003(2)
C16 0.017(3) 0.017(3) 0.021(3) -0.005(2) 0.001(2) -0.006(2)
C12 0.018(3) 0.022(3) 0.024(3) -0.010(3) 0.001(2) -0.005(2)
C11 0.012(3) 0.023(3) 0.018(3) -0.006(2) -0.001(2) -0.008(2)
C21 0.010(3) 0.017(3) 0.024(3) -0.006(2) 0.000(2) -0.004(2)
C31 0.013(3) 0.026(3) 0.015(3) -0.004(2) -0.005(2) -0.001(2)
C15 0.019(3) 0.026(3) 0.023(3) -0.008(3) 0.001(2) -0.003(3)
C14 0.016(3) 0.050(5) 0.032(4) -0.018(3) 0.001(3) -0.015(3)
C13 0.022(3) 0.035(4) 0.035(4) -0.015(3) 0.000(3) -0.017(3)
C22 0.022(3) 0.023(3) 0.022(3) -0.003(3) 0.000(3) -0.008(3)
C36 0.025(3) 0.026(4) 0.027(4) -0.008(3) -0.005(3) -0.004(3)
C42 0.030(4) 0.030(4) 0.030(4) -0.013(3) 0.001(3) -0.013(3)
C32 0.022(3) 0.031(4) 0.021(3) -0.008(3) 0.004(3) -0.008(3)
C26 0.026(4) 0.029(4) 0.019(3) -0.005(3) 0.004(3) 0.000(3)
C41 0.025(3) 0.023(3) 0.035(4) -0.008(3) -0.011(3) -0.002(3)
C23 0.018(3) 0.027(3) 0.028(3) -0.009(3) 0.006(3) -0.011(3)
C24 0.025(4) 0.026(4) 0.032(4) -0.009(3) -0.001(3) 0.001(3)
C35 0.019(3) 0.035(4) 0.033(4) -0.004(3) -0.004(3) 0.005(3)
C33 0.023(4) 0.048(5) 0.036(4) -0.012(4) 0.003(3) -0.019(3)
C43 0.039(5) 0.034(4) 0.044(5) -0.017(4) 0.007(4) -0.014(4)
C25 0.038(4) 0.019(3) 0.027(4) -0.001(3) 0.001(3) 0.005(3)
C34 0.017(3) 0.051(5) 0.028(4) -0.008(3) -0.002(3) -0.009(3)
C44 0.050(6) 0.031(5) 0.082(8) -0.023(5) 0.001(5) -0.022(4)
C46 0.047(5) 0.037(5) 0.057(6) -0.009(4) -0.025(4) -0.015(4)
C45 0.060(6) 0.038(5) 0.091(9) -0.011(5) -0.037(6) -0.020(5)
C1S 0.044(12) 0.159(19) 0.029(10) 0.025(10) 0.004(9) 0.049(9)
Cl1 0.102(7) 0.123(7) 0.120(8) 0.000(5) 0.037(6) 0.045(5)
Cl2 0.078(5) 0.142(7) 0.056(4) 0.010(4) 0.034(4) 0.016(5)
C2S 0.25(3) 0.064(13) 0.050(8) 0.038(10) -0.092(12) -0.088(12)
Cl3 0.101(6) 0.097(5) 0.098(5) -0.055(4) 0.037(4) -0.062(4)
Cl4 0.113(7) 0.307(16) 0.076(5) -0.081(7) -0.014(5) -0.080(9)

loop_
_atom_type_symbol
_atom_type_description
_atom_type_scat_dispersion_real
_atom_type_scat_dispersion_imag
_atom_type_scat_source
C C 0.0033 0.0016 'International Tables Vol C Tables 4.2.6.8 and 6.1.1.4'
H H 0.0000 0.0000 'International Tables Vol C Tables 4.2.6.8 and 6.1.1.4'
P P 0.1023 0.0942 'International Tables Vol C Tables 4.2.6.8 and 6.1.1.4'
Br Br -0.2901 2.4595 'International Tables Vol C Tables 4.2.6.8 and 6.1.1.4'
Au Au -2.0133 8.8022 'International Tables Vol C Tables 4.2.6.8 and 6.1.1.4'
Cl Cl 0.1484 0.1585 'International Tables Vol C Tables 4.2.6.8 and 6.1.1.4'

loop_
_geom_angle_atom_site_label_1
_geom_angle_atom_site_label_2
_geom_angle_atom_site_label_3
_geom_angle
_geom_angle_site_symmetry_3
P1 Au1 Br3 93.37(4) .
P1 Au1 Br1 87.14(4) .
Br3 Au1 Br1 171.75(3) .
P1 Au1 Br2 175.32(4) .
Br3 Au1 Br2 89.72(2) .
Br1 Au1 Br2 89.30(3) .
P2 Au2 Br4A 93.67(6) .
P2 Au2 Br4 94.55(5) .
Br4A Au2 Br4 21.02(6) .
P2 Au2 Br5A 174.7(2) .
Br4A Au2 Br5A 91.6(2) .
Br4 Au2 Br5A 90.20(19) .
P2 Au2 Br6 91.05(5) .
Br4A Au2 Br6 154.66(8) .
Br4 Au2 Br6 173.20(6) .
Br5A Au2 Br6 84.37(19) .
P2 Au2 Br6A 83.14(6) .
Br4A Au2 Br6A 172.35(10) .
Br4 Au2 Br6A 152.00(10) .
Br5A Au2 Br6A 91.5(2) .
Br6 Au2 Br6A 32.80(8) .
P2 Au2 Br5 177.37(16) .
Br4A Au2 Br5 88.61(15) .
Br4 Au2 Br5 87.11(13) .
Br5A Au2 Br5 3.1(3) .
Br6 Au2 Br5 87.43(13) .
Br6A Au2 Br5 94.43(15) .
C11 P1 C21 107.2(3) .
C11 P1 C1 107.0(3) .
C21 P1 C1 105.2(3) .
C11 P1 Au1 119.3(2) .
C21 P1 Au1 103.7(2) .
C1 P1 Au1 113.4(2) .
C31 P2 C41 110.5(3) .
C31 P2 C1 107.8(3) .
C41 P2 C1 109.0(3) .
C31 P2 Au2 112.0(2) .
C41 P2 Au2 108.8(3) .
C1 P2 Au2 108.5(2) .
P2 C1 P1 122.4(4) .
C15 C16 C11 120.3(6) .
C13 C12 C11 118.4(6) .
C16 C11 C12 120.2(6) .
C16 C11 P1 121.6(5) .
C12 C11 P1 117.9(5) .
C22 C21 C26 119.2(6) .
C22 C21 P1 117.2(5) .
C26 C21 P1 123.6(5) .
C36 C31 C32 119.9(6) .
C36 C31 P2 121.3(5) .
C32 C31 P2 118.7(5) .
C16 C15 C14 120.2(6) .
C13 C14 C15 120.0(6) .
C14 C13 C12 121.0(6) .
C23 C22 C21 120.5(6) .
C31 C36 C35 118.8(7) .
C41 C42 C43 119.8(7) .
C33 C32 C31 120.0(7) .
C25 C26 C21 120.1(6) .
C42 C41 C46 119.5(7) .
C42 C41 P2 121.1(5) .
C46 C41 P2 119.3(6) .
C22 C23 C24 119.4(7) .
C25 C24 C23 120.8(7) .
C34 C35 C36 121.3(7) .
C32 C33 C34 121.2(7) .
C44 C43 C42 120.0(9) .
C24 C25 C26 119.8(7) .
C35 C34 C33 118.9(7) .
C45 C44 C43 120.4(9) .
C45 C46 C41 119.2(9) .
C44 C45 C46 121.0(9) .
Cl2 C1S Cl1 92.5(10) .
C1S Cl1 Cl1 147.4(11) 2_664
Cl3 C2S Cl4 95.5(12) .

loop_
_geom_bond_atom_site_label_1
_geom_bond_atom_site_label_2
_geom_bond_distance
_geom_bond_site_symmetry_2
Au1 P1 2.3270(16) .
Au1 Br3 2.4257(7) .
Au1 Br1 2.4280(8) .
Au1 Br2 2.4524(7) .
Au2 P2 2.3395(17) .
Au2 Br4A 2.3883(18) .
Au2 Br4 2.4127(15) .
Au2 Br5A 2.444(6) .
Au2 Br6 2.4469(15) .
Au2 Br6A 2.449(2) .
Au2 Br5 2.478(5) .
P1 C11 1.806(6) .
P1 C21 1.807(6) .
P1 C1 1.840(6) .
P2 C31 1.787(6) .
P2 C41 1.800(8) .
P2 C1 1.824(6) .
C16 C15 1.374(9) .
C16 C11 1.394(9) .
C12 C13 1.389(9) .
C12 C11 1.415(9) .
C21 C22 1.391(9) .
C21 C26 1.394(9) .
C31 C36 1.396(9) .
C31 C32 1.398(10) .
C15 C14 1.391(10) .
C14 C13 1.388(11) .
C22 C23 1.376(10) .
C36 C35 1.406(10) .
C42 C41 1.385(10) .
C42 C43 1.397(11) .
C32 C33 1.378(10) .
C26 C25 1.380(10) .
C41 C46 1.407(10) .
C23 C24 1.387(10) .
C24 C25 1.373(11) .
C35 C34 1.381(12) .
C33 C34 1.389(12) .
C43 C44 1.384(13) .
C44 C45 1.357(15) .
C46 C45 1.390(13) .
C1S Cl2 1.958(17) .
C1S Cl1 2.022(19) .
Cl1 Cl1 2.21(2) 2_664
C2S Cl3 1.986(19) .
C2S Cl4 1.998(19) .

loop_
_geom_torsion_atom_site_label_1
_geom_torsion_atom_site_label_2
_geom_torsion_atom_site_label_3
_geom_torsion_atom_site_label_4
_geom_torsion
_geom_torsion_site_symmetry_4
Br3 Au1 P1 C11 -16.6(2) .
Br1 Au1 P1 C11 171.6(2) .
Br2 Au1 P1 C11 -147.9(5) .
Br3 Au1 P1 C21 102.5(2) .
Br1 Au1 P1 C21 -69.3(2) .
Br2 Au1 P1 C21 -28.8(6) .
Br3 Au1 P1 C1 -144.0(2) .
Br1 Au1 P1 C1 44.2(2) .
Br2 Au1 P1 C1 84.7(6) .
Br4A Au2 P2 C31 125.6(3) .
Br4 Au2 P2 C31 146.7(3) .
Br5A Au2 P2 C31 -60(2) .
Br6 Au2 P2 C31 -29.5(2) .
Br6A Au2 P2 C31 -61.4(3) .
Br5 Au2 P2 C31 -84(3) .
Br4A Au2 P2 C41 -111.8(3) .
Br4 Au2 P2 C41 -90.8(3) .
Br5A Au2 P2 C41 63(2) .
Br6 Au2 P2 C41 93.1(3) .
Br6A Au2 P2 C41 61.2(3) .
Br5 Au2 P2 C41 38(3) .
Br4A Au2 P2 C1 6.7(2) .
Br4 Au2 P2 C1 27.8(2) .
Br5A Au2 P2 C1 -179(38) .
Br6 Au2 P2 C1 -148.4(2) .
Br6A Au2 P2 C1 179.7(2) .
Br5 Au2 P2 C1 157(3) .
C31 P2 C1 P1 68.1(5) .
C41 P2 C1 P1 -52.0(5) .
Au2 P2 C1 P1 -170.4(3) .
C11 P1 C1 P2 -69.6(5) .
C21 P1 C1 P2 176.6(4) .
Au1 P1 C1 P2 64.0(4) .
C15 C16 C11 C12 0.7(10) .
C15 C16 C11 P1 -173.7(5) .
C13 C12 C11 C16 -0.1(10) .
C13 C12 C11 P1 174.5(5) .
C21 P1 C11 C16 -160.5(5) .
C1 P1 C11 C16 87.1(6) .
Au1 P1 C11 C16 -43.2(6) .
C21 P1 C11 C12 25.1(6) .
C1 P1 C11 C12 -87.4(5) .
Au1 P1 C11 C12 142.3(4) .
C11 P1 C21 C22 66.4(5) .
C1 P1 C21 C22 -180.0(5) .
Au1 P1 C21 C22 -60.7(5) .
C11 P1 C21 C26 -114.0(6) .
C1 P1 C21 C26 -0.3(7) .
Au1 P1 C21 C26 118.9(6) .
C41 P2 C31 C36 -27.8(7) .
C1 P2 C31 C36 -147.0(6) .
Au2 P2 C31 C36 93.7(6) .
C41 P2 C31 C32 157.0(5) .
C1 P2 C31 C32 37.9(6) .
Au2 P2 C31 C32 -81.4(5) .
C11 C16 C15 C14 -1.0(10) .
C16 C15 C14 C13 0.7(11) .
C15 C14 C13 C12 -0.1(11) .
C11 C12 C13 C14 -0.3(11) .
C26 C21 C22 C23 0.2(10) .
P1 C21 C22 C23 179.9(5) .
C32 C31 C36 C35 -1.3(10) .
P2 C31 C36 C35 -176.4(6) .
C36 C31 C32 C33 1.5(10) .
P2 C31 C32 C33 176.7(6) .
C22 C21 C26 C25 -0.8(11) .
P1 C21 C26 C25 179.6(6) .
C43 C42 C41 C46 -0.9(12) .
C43 C42 C41 P2 -176.9(6) .
C31 P2 C41 C42 -32.4(7) .
C1 P2 C41 C42 86.0(7) .
Au2 P2 C41 C42 -155.8(6) .
C31 P2 C41 C46 151.6(7) .
C1 P2 C41 C46 -90.0(7) .
Au2 P2 C41 C46 28.1(7) .
C21 C22 C23 C24 -0.2(10) .
C22 C23 C24 C25 0.8(11) .
C31 C36 C35 C34 -0.1(11) .
C31 C32 C33 C34 -0.4(11) .
C41 C42 C43 C44 0.3(12) .
C23 C24 C25 C26 -1.4(13) .
C21 C26 C25 C24 1.4(13) .
C36 C35 C34 C33 1.2(12) .
C32 C33 C34 C35 -0.9(12) .
C42 C43 C44 C45 0.7(14) .
C42 C41 C46 C45 0.4(14) .
P2 C41 C46 C45 176.5(8) .
C43 C44 C45 C46 -1.2(17) .
C41 C46 C45 C44 0.7(17) .
Cl2 C1S Cl1 Cl1 96.5(17) 2_664
